data_2221796
loop_
_publ_author_name
'Xu, Chen'
'Hao, Xin-Qi'
'Liu, Fang'
'Wu, Xiu-Juan'
'Song, Mao-Ping'

_publ_section_title
;
 2-Ferrocenyl-3-methoxy-6-methylpyridine
;
_journal_coeditor_code SI2164
_journal_issue 5
_journal_name_full 'Acta Crystallographica Section E'
_journal_page_first m517
_journal_paper_doi 10.1107/S1600536809012288
_journal_volume 65
_journal_year 2009
_chemical_formula_iupac '[Fe (C5 H5) (C12 H12 N O)]'
_chemical_formula_moiety 'C17 H17 Fe N O'
_chemical_formula_sum 'C17 H17 Fe N O'
_chemical_formula_weight 307.17
_chemical_name_systematic
;
2-Ferrocenyl-3-methoxy-6-methylpyridine
;
_space_group_IT_number 14
_symmetry_cell_setting monoclinic
_symmetry_space_group_name_Hall '-P 2yn'
_symmetry_space_group_name_H-M 'P 1 21/n 1'
_atom_sites_solution_hydrogens geom
_atom_sites_solution_primary direct
_atom_sites_solution_secondary difmap
_audit_creation_method SHELXL-97
_cell_angle_alpha 90.00
_cell_angle_beta 100.036(3)
_cell_angle_gamma 90.00
_cell_formula_units_Z 4
_cell_length_a 5.9949(13)
_cell_length_b 20.284(4)
_cell_length_c 12.035(2)
_cell_measurement_reflns_used 3338
_cell_measurement_temperature 294(2)
_cell_measurement_theta_max 26.23
_cell_measurement_theta_min 2.65
_cell_volume 1441.1(5)
_computing_cell_refinement 'SAINT (Bruker, 2004)'
_computing_data_collection 'SMART (Bruker, 2004)'
_computing_data_reduction 'SAINT (Bruker, 2004)'
_computing_molecular_graphics 'SHELXTL (Sheldrick, 2008)'
_computing_publication_material 'SHELXTL (Sheldrick, 2008)'
_computing_structure_refinement 'SHELXL97 (Sheldrick, 2008)'
_computing_structure_solution 'SHELXS97 (Sheldrick, 2008)'
_diffrn_ambient_temperature 294(2)
_diffrn_measured_fraction_theta_full 0.994
_diffrn_measured_fraction_theta_max 0.994
_diffrn_measurement_device_type 'Bruker SMART APEX CCD area-detector'
_diffrn_measurement_method '\f and \w'
_diffrn_radiation_monochromator graphite
_diffrn_radiation_source 'fine-focus sealed tube'
_diffrn_radiation_type MoK\a
_diffrn_radiation_wavelength 0.71073
_diffrn_reflns_av_R_equivalents 0.0200
_diffrn_reflns_av_sigmaI/netI 0.0213
_diffrn_reflns_limit_h_max 7
_diffrn_reflns_limit_h_min -7
_diffrn_reflns_limit_k_max 23
_diffrn_reflns_limit_k_min -24
_diffrn_reflns_limit_l_max 10
_diffrn_reflns_limit_l_min -14
_diffrn_reflns_number 8219
_diffrn_reflns_theta_full 25.50
_diffrn_reflns_theta_max 25.50
_diffrn_reflns_theta_min 2.64
_exptl_absorpt_coefficient_mu 1.040
_exptl_absorpt_correction_T_max 0.7665
_exptl_absorpt_correction_T_min 0.6632
_exptl_absorpt_correction_type multi-scan
_exptl_absorpt_process_details '(SADABS; Sheldrick, 1996)'
_exptl_crystal_colour red
_exptl_crystal_density_diffrn 1.416
_exptl_crystal_density_method 'not measured'
_exptl_crystal_description block
_exptl_crystal_F_000 640
_exptl_crystal_size_max 0.43
_exptl_crystal_size_mid 0.35
_exptl_crystal_size_min 0.27
_refine_diff_density_max 0.227
_refine_diff_density_min -0.268
_refine_ls_extinction_method none
_refine_ls_goodness_of_fit_ref 1.057
_refine_ls_hydrogen_treatment constr
_refine_ls_matrix_type full
_refine_ls_number_parameters 183
_refine_ls_number_reflns 2673
_refine_ls_number_restraints 0
_refine_ls_restrained_S_all 1.057
_refine_ls_R_factor_all 0.0359
_refine_ls_R_factor_gt 0.0285
_refine_ls_shift/su_max 0.000
_refine_ls_shift/su_mean 0.000
_refine_ls_structure_factor_coef Fsqd
_refine_ls_weighting_details 'w=1/[\s^2^(Fo^2^)+(0.0389P)^2^+0.3178P] where P=(Fo^2^+2Fc^2^)/3'
_refine_ls_weighting_scheme calc
_refine_ls_wR_factor_gt 0.0714
_refine_ls_wR_factor_ref 0.0760
_reflns_number_gt 2280
_reflns_number_total 2673
_reflns_threshold_expression I>2\s(I)
_cod_data_source_file si2164.cif
_cod_data_source_block I
_cod_depositor_comments
;
The following automatic conversions were performed:
'_symmetry_cell_setting' value 'Monoclinic' changed to 'monoclinic'
according to '/home/saulius/struct/CIF-dictionaries/cif_core.dic'
dictionary named 'cif_core.dic' version 2.4.1 from 2010-06-29.

Automatic conversion script
Id: cif_fix_enum 1527 2010-12-29 10:47:43Z saulius 

The following automatic conversions were performed:

'_symmetry_cell_setting' value 'Monoclinic' changed to 'monoclinic'
according to /home/saulius/struct/CIF-dictionaries/cif_core.dic
dictionary named 'cif_core.dic' version 2.4.1 from 2010-06-29.

Automatic conversion script
Id: cif_fix_values 1715 2011-07-08 13:25:40Z adriana 
;
_cod_original_cell_volume 1441.0(5)
_cod_original_sg_symbol_H-M 'P 21/n'
_cod_database_code 2221796
_cod_database_fobs_code 2221796

loop_
_symmetry_equiv_pos_as_xyz
'x, y, z'
'-x+1/2, y+1/2, -z+1/2'
'-x, -y, -z'
'x+1/2, -y+1/2, z+1/2'

loop_
_atom_site_type_symbol
_atom_site_label
_atom_site_fract_x
_atom_site_fract_y
_atom_site_fract_z
_atom_site_U_iso_or_equiv
_atom_site_adp_type
_atom_site_calc_flag
_atom_site_refinement_flags
_atom_site_occupancy
_atom_site_disorder_assembly
_atom_site_disorder_group
C C1 0.2209(3) 0.19049(9) 0.27110(15) 0.0381(4) Uani d . 1 . .
C C2 0.3488(4) 0.20189(10) 0.37922(17) 0.0454(5) Uani d . 1 . .
C C3 0.2693(4) 0.24755(11) 0.44894(18) 0.0555(6) Uani d . 1 . .
H H3 0.3500 0.2563 0.5207 0.067 Uiso calc R 1 . .
C C4 0.0683(4) 0.27974(10) 0.4098(2) 0.0576(6) Uani d . 1 . .
H H4 0.0137 0.3108 0.4552 0.069 Uiso calc R 1 . .
C C5 -0.0523(4) 0.26628(9) 0.30382(18) 0.0483(5) Uani d . 1 . .
C C6 -0.2728(4) 0.29957(11) 0.2575(2) 0.0636(6) Uani d . 1 . .
H H6A -0.2499 0.3305 0.2002 0.095 Uiso calc R 1 . .
H H6B -0.3277 0.3224 0.3172 0.095 Uiso calc R 1 . .
H H6C -0.3818 0.2671 0.2255 0.095 Uiso calc R 1 . .
C C7 0.6707(4) 0.17331(14) 0.5189(2) 0.0729(7) Uani d . 1 . .
H H7A 0.7117 0.2187 0.5333 0.109 Uiso calc R 1 . .
H H7B 0.8054 0.1469 0.5263 0.109 Uiso calc R 1 . .
H H7C 0.5794 0.1587 0.5722 0.109 Uiso calc R 1 . .
C C8 0.2889(3) 0.14341(9) 0.18926(15) 0.0375(4) Uani d . 1 . .
C C9 0.5096(3) 0.11890(9) 0.18035(17) 0.0416(4) Uani d . 1 . .
H H9 0.6521 0.1303 0.2298 0.050 Uiso calc R 1 . .
C C10 0.4844(4) 0.07527(9) 0.08687(17) 0.0461(5) Uani d . 1 . .
H H10 0.6071 0.0510 0.0611 0.055 Uiso calc R 1 . .
C C11 0.2523(4) 0.07186(10) 0.03813(17) 0.0477(5) Uani d . 1 . .
H H11 0.1868 0.0450 -0.0271 0.057 Uiso calc R 1 . .
C C12 0.1309(3) 0.11391(9) 0.10025(16) 0.0415(4) Uani d . 1 . .
H H12 -0.0333 0.1210 0.0856 0.050 Uiso calc R 1 . .
C C13 0.0699(4) -0.01181(13) 0.2693(2) 0.0722(8) Uani d . 1 . .
H H13 -0.0952 -0.0068 0.2529 0.087 Uiso calc R 1 . .
C C14 0.1998(5) -0.05346(11) 0.2134(2) 0.0665(7) Uani d . 1 . .
H H14 0.1411 -0.0819 0.1491 0.080 Uiso calc R 1 . .
C C15 0.4275(5) -0.04656(11) 0.2624(3) 0.0683(7) Uani d . 1 . .
H H15 0.5550 -0.0696 0.2386 0.082 Uiso calc R 1 . .
C C16 0.4429(5) -0.00088(13) 0.3495(2) 0.0722(8) Uani d . 1 . .
H H16 0.5830 0.0132 0.3984 0.087 Uiso calc R 1 . .
C C17 0.2229(6) 0.02140(14) 0.3562(2) 0.0769(8) Uani d . 1 . .
H H17 0.1820 0.0530 0.4109 0.092 Uiso calc R 1 . .
Fe Fe1 0.29948(4) 0.042837(12) 0.20323(2) 0.03896(11) Uani d . 1 . .
N N1 0.0252(3) 0.22223(7) 0.23573(14) 0.0416(4) Uani d . 1 . .
O O1 0.5451(3) 0.16693(8) 0.40698(12) 0.0597(4) Uani d . 1 . .

loop_
_atom_site_aniso_label
_atom_site_aniso_U_11
_atom_site_aniso_U_22
_atom_site_aniso_U_33
_atom_site_aniso_U_12
_atom_site_aniso_U_13
_atom_site_aniso_U_23
C1 0.0488(11) 0.0324(9) 0.0342(10) -0.0068(8) 0.0100(9) -0.0025(8)
C2 0.0538(12) 0.0421(10) 0.0399(11) -0.0080(9) 0.0073(9) -0.0020(9)
C3 0.0814(16) 0.0475(12) 0.0389(12) -0.0181(11) 0.0144(11) -0.0122(10)
C4 0.0811(17) 0.0412(11) 0.0560(14) -0.0047(11) 0.0269(13) -0.0144(10)
C5 0.0627(13) 0.0330(10) 0.0549(13) -0.0036(9) 0.0255(11) -0.0037(9)
C6 0.0650(15) 0.0465(13) 0.0848(18) 0.0062(11) 0.0283(13) -0.0044(12)
C7 0.0755(17) 0.0905(19) 0.0452(14) -0.0078(14) -0.0108(12) -0.0013(13)
C8 0.0477(10) 0.0313(9) 0.0336(10) 0.0011(7) 0.0073(8) 0.0007(7)
C9 0.0451(10) 0.0355(10) 0.0449(12) -0.0024(8) 0.0096(9) 0.0001(8)
C10 0.0565(12) 0.0390(11) 0.0456(12) 0.0068(9) 0.0166(10) -0.0004(9)
C11 0.0680(14) 0.0393(10) 0.0330(11) 0.0080(9) 0.0014(10) -0.0046(8)
C12 0.0491(11) 0.0379(10) 0.0345(10) 0.0061(8) -0.0011(8) 0.0011(8)
C13 0.0561(14) 0.0766(17) 0.085(2) -0.0117(13) 0.0144(14) 0.0298(15)
C14 0.0759(17) 0.0432(12) 0.0765(19) -0.0133(11) 0.0025(14) 0.0082(12)
C15 0.0702(16) 0.0464(13) 0.084(2) 0.0045(11) 0.0009(14) 0.0224(13)
C16 0.0786(18) 0.0742(17) 0.0542(16) -0.0149(14) -0.0153(13) 0.0319(14)
C17 0.127(3) 0.0601(15) 0.0502(15) -0.0075(16) 0.0338(16) 0.0152(12)
Fe1 0.04316(17) 0.03381(16) 0.03740(18) -0.00120(11) 0.00003(12) 0.00266(11)
N1 0.0508(9) 0.0325(8) 0.0433(9) -0.0001(7) 0.0133(8) -0.0012(7)
O1 0.0649(10) 0.0689(10) 0.0398(9) 0.0010(8) -0.0063(7) -0.0086(7)

loop_
_atom_type_symbol
_atom_type_description
_atom_type_scat_dispersion_real
_atom_type_scat_dispersion_imag
_atom_type_scat_source
C C 0.0033 0.0016 'International Tables Vol C Tables 4.2.6.8 and 6.1.1.4'
H H 0.0000 0.0000 'International Tables Vol C Tables 4.2.6.8 and 6.1.1.4'
N N 0.0061 0.0033 'International Tables Vol C Tables 4.2.6.8 and 6.1.1.4'
O O 0.0106 0.0060 'International Tables Vol C Tables 4.2.6.8 and 6.1.1.4'
Fe Fe 0.3463 0.8444 'International Tables Vol C Tables 4.2.6.8 and 6.1.1.4'

loop_
_geom_angle_atom_site_label_1
_geom_angle_atom_site_label_2
_geom_angle_atom_site_label_3
_geom_angle_site_symmetry_1
_geom_angle_site_symmetry_3
_geom_angle
_geom_angle_publ_flag
N1 C1 C2 . . 121.29(17) ?
N1 C1 C8 . . 115.20(16) ?
C2 C1 C8 . . 123.50(18) ?
O1 C2 C3 . . 124.81(19) ?
O1 C2 C1 . . 116.61(17) ?
C3 C2 C1 . . 118.6(2) ?
C4 C3 C2 . . 118.7(2) ?
C4 C3 H3 . . 120.6 ?
C2 C3 H3 . . 120.6 ?
C3 C4 C5 . . 120.5(2) ?
C3 C4 H4 . . 119.7 ?
C5 C4 H4 . . 119.7 ?
N1 C5 C4 . . 120.8(2) ?
N1 C5 C6 . . 116.5(2) ?
C4 C5 C6 . . 122.67(19) ?
C5 C6 H6A . . 109.5 ?
C5 C6 H6B . . 109.5 ?
H6A C6 H6B . . 109.5 ?
C5 C6 H6C . . 109.5 ?
H6A C6 H6C . . 109.5 ?
H6B C6 H6C . . 109.5 ?
O1 C7 H7A . . 109.5 ?
O1 C7 H7B . . 109.5 ?
H7A C7 H7B . . 109.5 ?
O1 C7 H7C . . 109.5 ?
H7A C7 H7C . . 109.5 ?
H7B C7 H7C . . 109.5 ?
C12 C8 C9 . . 107.31(16) ?
C12 C8 C1 . . 123.04(17) ?
C9 C8 C1 . . 129.64(17) ?
C12 C8 Fe1 . . 69.63(10) ?
C9 C8 Fe1 . . 69.20(10) ?
C1 C8 Fe1 . . 126.65(13) ?
C10 C9 C8 . . 107.66(17) ?
C10 C9 Fe1 . . 69.66(11) ?
C8 C9 Fe1 . . 69.69(10) ?
C10 C9 H9 . . 126.2 ?
C8 C9 H9 . . 126.2 ?
Fe1 C9 H9 . . 126.2 ?
C11 C10 C9 . . 108.69(17) ?
C11 C10 Fe1 . . 69.88(12) ?
C9 C10 Fe1 . . 69.66(11) ?
C11 C10 H10 . . 125.7 ?
C9 C10 H10 . . 125.7 ?
Fe1 C10 H10 . . 125.7 ?
C10 C11 C12 . . 108.09(17) ?
C10 C11 Fe1 . . 69.60(11) ?
C12 C11 Fe1 . . 69.95(11) ?
C10 C11 H11 . . 126.0 ?
C12 C11 H11 . . 126.0 ?
Fe1 C11 H11 . . 126.0 ?
C11 C12 C8 . . 108.25(17) ?
C11 C12 Fe1 . . 69.57(11) ?
C8 C12 Fe1 . . 69.46(10) ?
C11 C12 H12 . . 125.9 ?
C8 C12 H12 . . 125.9 ?
Fe1 C12 H12 . . 125.9 ?
C14 C13 C17 . . 107.2(2) ?
C14 C13 Fe1 . . 70.71(14) ?
C17 C13 Fe1 . . 68.82(14) ?
C14 C13 H13 . . 126.4 ?
C17 C13 H13 . . 126.4 ?
Fe1 C13 H13 . . 126.4 ?
C15 C14 C13 . . 108.8(2) ?
C15 C14 Fe1 . . 69.90(13) ?
C13 C14 Fe1 . . 69.27(13) ?
C15 C14 H14 . . 125.6 ?
C13 C14 H14 . . 125.6 ?
Fe1 C14 H14 . . 125.6 ?
C16 C15 C14 . . 108.5(3) ?
C16 C15 Fe1 . . 69.12(13) ?
C14 C15 Fe1 . . 70.28(13) ?
C16 C15 H15 . . 125.8 ?
C14 C15 H15 . . 125.8 ?
Fe1 C15 H15 . . 125.8 ?
C15 C16 C17 . . 108.5(2) ?
C15 C16 Fe1 . . 70.96(14) ?
C17 C16 Fe1 . . 69.50(13) ?
C15 C16 H16 . . 125.8 ?
C17 C16 H16 . . 125.8 ?
Fe1 C16 H16 . . 125.8 ?
C16 C17 C13 . . 107.0(3) ?
C16 C17 Fe1 . . 69.70(15) ?
C13 C17 Fe1 . . 69.76(14) ?
C16 C17 H17 . . 126.5 ?
C13 C17 H17 . . 126.5 ?
Fe1 C17 H17 . . 126.5 ?
C17 Fe1 C16 . . 40.81(12) ?
C17 Fe1 C13 . . 41.42(11) ?
C16 Fe1 C13 . . 68.62(11) ?
C17 Fe1 C10 . . 158.66(12) ?
C16 Fe1 C10 . . 122.60(10) ?
C13 Fe1 C10 . . 158.36(11) ?
C17 Fe1 C9 . . 121.95(11) ?
C16 Fe1 C9 . . 105.66(9) ?
C13 Fe1 C9 . . 160.15(11) ?
C10 Fe1 C9 . . 40.68(8) ?
C17 Fe1 C11 . . 158.83(12) ?
C16 Fe1 C11 . . 159.61(11) ?
C13 Fe1 C11 . . 123.25(10) ?
C10 Fe1 C11 . . 40.52(8) ?
C9 Fe1 C11 . . 68.61(8) ?
C17 Fe1 C8 . . 106.28(10) ?
C16 Fe1 C8 . . 120.70(10) ?
C13 Fe1 C8 . . 124.18(10) ?
C10 Fe1 C8 . . 68.61(7) ?
C9 Fe1 C8 . . 41.11(7) ?
C11 Fe1 C8 . . 68.66(7) ?
C17 Fe1 C15 . . 67.90(12) ?
C16 Fe1 C15 . . 39.92(11) ?
C13 Fe1 C15 . . 67.65(11) ?
C10 Fe1 C15 . . 107.97(10) ?
C9 Fe1 C15 . . 120.91(9) ?
C11 Fe1 C15 . . 124.95(10) ?
C8 Fe1 C15 . . 156.28(9) ?
C17 Fe1 C12 . . 122.41(11) ?
C16 Fe1 C12 . . 157.56(11) ?
C13 Fe1 C12 . . 108.88(9) ?
C10 Fe1 C12 . . 68.15(8) ?
C9 Fe1 C12 . . 68.74(8) ?
C11 Fe1 C12 . . 40.48(8) ?
C8 Fe1 C12 . . 40.91(7) ?
C15 Fe1 C12 . . 161.55(10) ?
C17 Fe1 C14 . . 68.07(12) ?
C16 Fe1 C14 . . 67.38(10) ?
C13 Fe1 C14 . . 40.03(11) ?
C10 Fe1 C14 . . 123.10(10) ?
C9 Fe1 C14 . . 157.00(10) ?
C11 Fe1 C14 . . 109.84(10) ?
C8 Fe1 C14 . . 161.46(10) ?
C15 Fe1 C14 . . 39.82(10) ?
C12 Fe1 C14 . . 125.97(9) ?
C1 N1 C5 . . 120.02(17) ?
C2 O1 C7 . . 118.28(18) ?

loop_
_geom_bond_atom_site_label_1
_geom_bond_atom_site_label_2
_geom_bond_site_symmetry_2
_geom_bond_distance
_geom_bond_publ_flag
C1 N1 . 1.341(2) ?
C1 C2 . 1.410(3) ?
C1 C8 . 1.479(2) ?
C2 O1 . 1.364(3) ?
C2 C3 . 1.389(3) ?
C3 C4 . 1.379(3) ?
C3 H3 . 0.9300 ?
C4 C5 . 1.379(3) ?
C4 H4 . 0.9300 ?
C5 N1 . 1.349(2) ?
C5 C6 . 1.503(3) ?
C6 H6A . 0.9600 ?
C6 H6B . 0.9600 ?
C6 H6C . 0.9600 ?
C7 O1 . 1.430(3) ?
C7 H7A . 0.9600 ?
C7 H7B . 0.9600 ?
C7 H7C . 0.9600 ?
C8 C12 . 1.431(3) ?
C8 C9 . 1.435(3) ?
C8 Fe1 . 2.0470(18) ?
C9 C10 . 1.419(3) ?
C9 Fe1 . 2.0405(18) ?
C9 H9 . 0.9800 ?
C10 C11 . 1.415(3) ?
C10 Fe1 . 2.041(2) ?
C10 H10 . 0.9800 ?
C11 C12 . 1.416(3) ?
C11 Fe1 . 2.044(2) ?
C11 H11 . 0.9800 ?
C12 Fe1 . 2.0492(18) ?
C12 H12 . 0.9800 ?
C13 C14 . 1.399(4) ?
C13 C17 . 1.434(4) ?
C13 Fe1 . 2.034(2) ?
C13 H13 . 0.9800 ?
C14 C15 . 1.396(4) ?
C14 Fe1 . 2.053(2) ?
C14 H14 . 0.9800 ?
C15 C16 . 1.390(4) ?
C15 Fe1 . 2.048(2) ?
C15 H15 . 0.9800 ?
C16 C17 . 1.410(4) ?
C16 Fe1 . 2.024(2) ?
C16 H16 . 0.9800 ?
C17 Fe1 . 2.021(2) ?
C17 H17 . 0.9800 ?

loop_
_geom_hbond_atom_site_label_D
_geom_hbond_atom_site_label_H
_geom_hbond_atom_site_label_A
_geom_hbond_site_symmetry_A
_geom_hbond_distance_DH
_geom_hbond_distance_HA
_geom_hbond_distance_DA
_geom_hbond_angle_DHA
C3 H3 N1 4_555 0.93 2.65 3.577(3) 171.82
C4 H4 Cg1 4_455 0.93 2.96 3.880(3) 173

loop_
_geom_torsion_atom_site_label_1
_geom_torsion_atom_site_label_2
_geom_torsion_atom_site_label_3
_geom_torsion_atom_site_label_4
_geom_torsion_site_symmetry_1
_geom_torsion_site_symmetry_2
_geom_torsion_site_symmetry_3
_geom_torsion_site_symmetry_4
_geom_torsion
_geom_torsion_publ_flag
N1 C1 C2 O1 . . . . 179.85(17) ?
C8 C1 C2 O1 . . . . 0.2(3) ?
N1 C1 C2 C3 . . . . -0.7(3) ?
C8 C1 C2 C3 . . . . 179.65(18) ?
O1 C2 C3 C4 . . . . 179.62(19) ?
C1 C2 C3 C4 . . . . 0.2(3) ?
C2 C3 C4 C5 . . . . 0.6(3) ?
C3 C4 C5 N1 . . . . -1.0(3) ?
C3 C4 C5 C6 . . . . 179.5(2) ?
N1 C1 C8 C12 . . . . -23.2(3) ?
C2 C1 C8 C12 . . . . 156.51(18) ?
N1 C1 C8 C9 . . . . 156.33(18) ?
C2 C1 C8 C9 . . . . -24.0(3) ?
N1 C1 C8 Fe1 . . . . -111.27(17) ?
C2 C1 C8 Fe1 . . . . 68.4(2) ?
C12 C8 C9 C10 . . . . 0.1(2) ?
C1 C8 C9 C10 . . . . -179.48(18) ?
Fe1 C8 C9 C10 . . . . 59.55(13) ?
C12 C8 C9 Fe1 . . . . -59.44(13) ?
C1 C8 C9 Fe1 . . . . 121.0(2) ?
C8 C9 C10 C11 . . . . -0.4(2) ?
Fe1 C9 C10 C11 . . . . 59.16(14) ?
C8 C9 C10 Fe1 . . . . -59.57(13) ?
C9 C10 C11 C12 . . . . 0.6(2) ?
Fe1 C10 C11 C12 . . . . 59.58(14) ?
C9 C10 C11 Fe1 . . . . -59.02(14) ?
C10 C11 C12 C8 . . . . -0.5(2) ?
Fe1 C11 C12 C8 . . . . 58.87(13) ?
C10 C11 C12 Fe1 . . . . -59.36(14) ?
C9 C8 C12 C11 . . . . 0.2(2) ?
C1 C8 C12 C11 . . . . 179.86(17) ?
Fe1 C8 C12 C11 . . . . -58.94(13) ?
C9 C8 C12 Fe1 . . . . 59.17(13) ?
C1 C8 C12 Fe1 . . . . -121.20(17) ?
C17 C13 C14 C15 . . . . -0.5(3) ?
Fe1 C13 C14 C15 . . . . 58.89(17) ?
C17 C13 C14 Fe1 . . . . -59.40(16) ?
C13 C14 C15 C16 . . . . 0.2(3) ?
Fe1 C14 C15 C16 . . . . 58.73(16) ?
C13 C14 C15 Fe1 . . . . -58.50(17) ?
C14 C15 C16 C17 . . . . 0.2(3) ?
Fe1 C15 C16 C17 . . . . 59.60(16) ?
C14 C15 C16 Fe1 . . . . -59.44(17) ?
C15 C16 C17 C13 . . . . -0.5(3) ?
Fe1 C16 C17 C13 . . . . 60.05(17) ?
C15 C16 C17 Fe1 . . . . -60.51(17) ?
C14 C13 C17 C16 . . . . 0.6(3) ?
Fe1 C13 C17 C16 . . . . -60.01(16) ?
C14 C13 C17 Fe1 . . . . 60.60(17) ?
C13 C17 Fe1 C16 . . . . -118.0(2) ?
C16 C17 Fe1 C13 . . . . 118.0(2) ?
C16 C17 Fe1 C10 . . . . -45.6(3) ?
C13 C17 Fe1 C10 . . . . -163.6(2) ?
C16 C17 Fe1 C9 . . . . -76.37(18) ?
C13 C17 Fe1 C9 . . . . 165.62(15) ?
C16 C17 Fe1 C11 . . . . 168.8(2) ?
C13 C17 Fe1 C11 . . . . 50.8(3) ?
C16 C17 Fe1 C8 . . . . -118.39(16) ?
C13 C17 Fe1 C8 . . . . 123.61(16) ?
C16 C17 Fe1 C15 . . . . 37.22(16) ?
C13 C17 Fe1 C15 . . . . -80.78(17) ?
C16 C17 Fe1 C12 . . . . -160.05(15) ?
C13 C17 Fe1 C12 . . . . 81.95(18) ?
C16 C17 Fe1 C14 . . . . 80.32(18) ?
C13 C17 Fe1 C14 . . . . -37.68(16) ?
C15 C16 Fe1 C17 . . . . 119.2(2) ?
C15 C16 Fe1 C13 . . . . 80.30(18) ?
C17 C16 Fe1 C13 . . . . -38.85(17) ?
C15 C16 Fe1 C10 . . . . -78.84(18) ?
C17 C16 Fe1 C10 . . . . 162.01(15) ?
C15 C16 Fe1 C9 . . . . -119.76(16) ?
C17 C16 Fe1 C9 . . . . 121.09(16) ?
C15 C16 Fe1 C11 . . . . -49.2(3) ?
C17 C16 Fe1 C11 . . . . -168.4(2) ?
C15 C16 Fe1 C8 . . . . -161.72(15) ?
C17 C16 Fe1 C8 . . . . 79.13(18) ?
C17 C16 Fe1 C15 . . . . -119.2(2) ?
C15 C16 Fe1 C12 . . . . 168.2(2) ?
C17 C16 Fe1 C12 . . . . 49.0(3) ?
C15 C16 Fe1 C14 . . . . 37.00(17) ?
C17 C16 Fe1 C14 . . . . -82.15(18) ?
C14 C13 Fe1 C17 . . . . -118.2(2) ?
C14 C13 Fe1 C16 . . . . -79.86(17) ?
C17 C13 Fe1 C16 . . . . 38.29(17) ?
C14 C13 Fe1 C10 . . . . 45.7(3) ?
C17 C13 Fe1 C10 . . . . 163.9(2) ?
C14 C13 Fe1 C9 . . . . -156.5(2) ?
C17 C13 Fe1 C9 . . . . -38.4(3) ?
C14 C13 Fe1 C11 . . . . 81.39(17) ?
C17 C13 Fe1 C11 . . . . -160.45(16) ?
C14 C13 Fe1 C8 . . . . 166.76(14) ?
C17 C13 Fe1 C8 . . . . -75.09(18) ?
C14 C13 Fe1 C15 . . . . -36.71(16) ?
C17 C13 Fe1 C15 . . . . 81.45(18) ?
C14 C13 Fe1 C12 . . . . 123.92(15) ?
C17 C13 Fe1 C12 . . . . -117.93(17) ?
C17 C13 Fe1 C14 . . . . 118.2(2) ?
C11 C10 Fe1 C17 . . . . -161.7(3) ?
C9 C10 Fe1 C17 . . . . -41.7(3) ?
C11 C10 Fe1 C16 . . . . 164.63(13) ?
C9 C10 Fe1 C16 . . . . -75.38(16) ?
C11 C10 Fe1 C13 . . . . 48.7(3) ?
C9 C10 Fe1 C13 . . . . 168.6(2) ?
C11 C10 Fe1 C9 . . . . -119.99(16) ?
C9 C10 Fe1 C11 . . . . 119.99(16) ?
C11 C10 Fe1 C8 . . . . -81.77(12) ?
C9 C10 Fe1 C8 . . . . 38.22(11) ?
C11 C10 Fe1 C15 . . . . 123.19(13) ?
C9 C10 Fe1 C15 . . . . -116.83(13) ?
C11 C10 Fe1 C12 . . . . -37.61(11) ?
C9 C10 Fe1 C12 . . . . 82.37(12) ?
C11 C10 Fe1 C14 . . . . 81.99(15) ?
C9 C10 Fe1 C14 . . . . -158.02(13) ?
C10 C9 Fe1 C17 . . . . 163.42(14) ?
C8 C9 Fe1 C17 . . . . -77.75(16) ?
C10 C9 Fe1 C16 . . . . 122.15(15) ?
C8 C9 Fe1 C16 . . . . -119.02(14) ?
C10 C9 Fe1 C13 . . . . -167.6(3) ?
C8 C9 Fe1 C13 . . . . -48.8(3) ?
C8 C9 Fe1 C10 . . . . 118.83(16) ?
C10 C9 Fe1 C11 . . . . -37.19(12) ?
C8 C9 Fe1 C11 . . . . 81.64(12) ?
C10 C9 Fe1 C8 . . . . -118.83(16) ?
C10 C9 Fe1 C15 . . . . 81.66(16) ?
C8 C9 Fe1 C15 . . . . -159.51(13) ?
C10 C9 Fe1 C12 . . . . -80.79(13) ?
C8 C9 Fe1 C12 . . . . 38.04(11) ?
C10 C9 Fe1 C14 . . . . 53.4(3) ?
C8 C9 Fe1 C14 . . . . 172.2(2) ?
C10 C11 Fe1 C17 . . . . 161.5(3) ?
C12 C11 Fe1 C17 . . . . 42.3(3) ?
C10 C11 Fe1 C16 . . . . -39.8(3) ?
C12 C11 Fe1 C16 . . . . -159.1(2) ?
C10 C11 Fe1 C13 . . . . -160.67(14) ?
C12 C11 Fe1 C13 . . . . 80.10(16) ?
C12 C11 Fe1 C10 . . . . -119.24(17) ?
C10 C11 Fe1 C9 . . . . 37.33(11) ?
C12 C11 Fe1 C9 . . . . -81.91(12) ?
C10 C11 Fe1 C8 . . . . 81.62(12) ?
C12 C11 Fe1 C8 . . . . -37.61(11) ?
C10 C11 Fe1 C15 . . . . -76.21(15) ?
C12 C11 Fe1 C15 . . . . 164.55(13) ?
C10 C11 Fe1 C12 . . . . 119.24(17) ?
C10 C11 Fe1 C14 . . . . -118.13(13) ?
C12 C11 Fe1 C14 . . . . 122.63(14) ?
C12 C8 Fe1 C17 . . . . -121.03(15) ?
C9 C8 Fe1 C17 . . . . 120.25(15) ?
C1 C8 Fe1 C17 . . . . -4.4(2) ?
C12 C8 Fe1 C16 . . . . -162.99(14) ?
C9 C8 Fe1 C16 . . . . 78.29(15) ?
C1 C8 Fe1 C16 . . . . -46.3(2) ?
C12 C8 Fe1 C13 . . . . -79.27(15) ?
C9 C8 Fe1 C13 . . . . 162.01(13) ?
C1 C8 Fe1 C13 . . . . 37.4(2) ?
C12 C8 Fe1 C10 . . . . 80.89(13) ?
C9 C8 Fe1 C10 . . . . -37.83(12) ?
C1 C8 Fe1 C10 . . . . -162.45(18) ?
C12 C8 Fe1 C9 . . . . 118.72(16) ?
C1 C8 Fe1 C9 . . . . -124.6(2) ?
C12 C8 Fe1 C11 . . . . 37.23(12) ?
C9 C8 Fe1 C11 . . . . -81.49(12) ?
C1 C8 Fe1 C11 . . . . 153.89(19) ?
C12 C8 Fe1 C15 . . . . 167.0(2) ?
C9 C8 Fe1 C15 . . . . 48.3(3) ?
C1 C8 Fe1 C15 . . . . -76.3(3) ?
C9 C8 Fe1 C12 . . . . -118.72(16) ?
C1 C8 Fe1 C12 . . . . 116.7(2) ?
C12 C8 Fe1 C14 . . . . -51.7(3) ?
C9 C8 Fe1 C14 . . . . -170.4(3) ?
C1 C8 Fe1 C14 . . . . 65.0(4) ?
C16 C15 Fe1 C17 . . . . -38.02(17) ?
C14 C15 Fe1 C17 . . . . 81.80(19) ?
C14 C15 Fe1 C16 . . . . 119.8(3) ?
C16 C15 Fe1 C13 . . . . -82.94(19) ?
C14 C15 Fe1 C13 . . . . 36.89(18) ?
C16 C15 Fe1 C10 . . . . 119.66(17) ?
C14 C15 Fe1 C10 . . . . -120.51(17) ?
C16 C15 Fe1 C9 . . . . 76.98(19) ?
C14 C15 Fe1 C9 . . . . -163.20(16) ?
C16 C15 Fe1 C11 . . . . 161.22(16) ?
C14 C15 Fe1 C11 . . . . -78.9(2) ?
C16 C15 Fe1 C8 . . . . 42.1(3) ?
C14 C15 Fe1 C8 . . . . 161.9(2) ?
C16 C15 Fe1 C12 . . . . -165.7(3) ?
C14 C15 Fe1 C12 . . . . -45.8(4) ?
C16 C15 Fe1 C14 . . . . -119.8(3) ?
C11 C12 Fe1 C17 . . . . -163.27(15) ?
C8 C12 Fe1 C17 . . . . 76.97(16) ?
C11 C12 Fe1 C16 . . . . 161.0(2) ?
C8 C12 Fe1 C16 . . . . 41.2(3) ?
C11 C12 Fe1 C13 . . . . -119.46(15) ?
C8 C12 Fe1 C13 . . . . 120.79(14) ?
C11 C12 Fe1 C10 . . . . 37.65(12) ?
C8 C12 Fe1 C10 . . . . -82.10(12) ?
C11 C12 Fe1 C9 . . . . 81.54(13) ?
C8 C12 Fe1 C9 . . . . -38.22(11) ?
C8 C12 Fe1 C11 . . . . -119.76(17) ?
C11 C12 Fe1 C8 . . . . 119.76(17) ?
C11 C12 Fe1 C15 . . . . -43.6(4) ?
C8 C12 Fe1 C15 . . . . -163.4(3) ?
C11 C12 Fe1 C14 . . . . -78.20(17) ?
C8 C12 Fe1 C14 . . . . 162.04(13) ?
C15 C14 Fe1 C17 . . . . -81.35(19) ?
C13 C14 Fe1 C17 . . . . 38.96(17) ?
C15 C14 Fe1 C16 . . . . -37.10(18) ?
C13 C14 Fe1 C16 . . . . 83.22(18) ?
C15 C14 Fe1 C13 . . . . -120.3(2) ?
C15 C14 Fe1 C10 . . . . 78.06(19) ?
C13 C14 Fe1 C10 . . . . -161.63(15) ?
C15 C14 Fe1 C9 . . . . 39.4(3) ?
C13 C14 Fe1 C9 . . . . 159.7(2) ?
C15 C14 Fe1 C11 . . . . 121.21(17) ?
C13 C14 Fe1 C11 . . . . -118.47(16) ?
C15 C14 Fe1 C8 . . . . -156.9(3) ?
C13 C14 Fe1 C8 . . . . -36.6(4) ?
C13 C14 Fe1 C15 . . . . 120.3(2) ?
C15 C14 Fe1 C12 . . . . 163.71(16) ?
C13 C14 Fe1 C12 . . . . -75.98(18) ?
C2 C1 N1 C5 . . . . 0.3(3) ?
C8 C1 N1 C5 . . . . -179.98(16) ?
C4 C5 N1 C1 . . . . 0.5(3) ?
C6 C5 N1 C1 . . . . 180.00(17) ?
C3 C2 O1 C7 . . . . 5.3(3) ?
C1 C2 O1 C7 . . . . -175.28(19) ?
